data_4308075
loop_
_publ_author_name
'Luis Palacios'
'\'Angeles G. De La Torre'
'Sebasti\'an Bruque'
'Jose L. Garc\'ia-Mu\~noz'
'Santiago Garc\'ia-Granda'
'Denis Sheptyakov'
'Miguel A. G. Aranda'

_publ_section_title
;
Crystal Structures and in-Situ Formation Study of Mayenite Electrides
;
_journal_name_full 'Inorganic Chemistry'
_journal_page_first 4167
_journal_page_last 4176
_journal_paper_doi 10.1021/ic0700497
_journal_volume 46
_journal_year 2007
_chemical_formula_sum 'Al2 Ca O4'
_chemical_formula_weight 158.04
_space_group_IT_number 14
_symmetry_cell_setting monoclinic
_symmetry_space_group_name_Hall '-P 2yn'
_symmetry_space_group_name_H-M 'P 1 21/n 1'
_audit_author_name Luis
_audit_creation_date 2006-06-05T13:03
_audit_creation_method 'from EXP file using GSAS2CIF'
_audit_update_record ' 2006-06-05T13:03  Initial CIF as created by GSAS2CIF'
_cell_angle_alpha 90.0
_cell_angle_beta 90.1665(19)
_cell_angle_gamma 90.0
_cell_formula_units_Z 12
_cell_length_a 8.69417(20)
_cell_length_b 8.09299(19)
_cell_length_c 15.20965(32)
_cell_volume 1070.17(4)
_computing_structure_refinement GSAS
_pd_block_id 2006-06-05T13:03|C12A7-ST_RT_phase2|Luis||
_pd_phase_name CA
_pd_proc_ls_prof_R_factor 0.0489
_pd_proc_ls_prof_wR_factor 0.0356
_refine_ls_goodness_of_fit_all 0.58
_refine_ls_matrix_type full
_refine_ls_number_parameters 93
_refine_ls_number_restraints 0
_refine_ls_shift/su_max 0.12
_refine_ls_shift/su_mean 0.00
_cod_data_source_file ic0700497-file001_2.cif
_cod_data_source_block C12A7-ST_RT_phase_2
_cod_depositor_comments
;
The following automatic conversions were performed:
'_geom_angle_publ_flag' value 'N' changed to 'n' according to
'/home/saulius/struct/CIF-dictionaries/cif_core.dic' dictionary named
'cif_core.dic' version 2.4.1 from 2010-06-29 (218
times).

'_geom_bond_publ_flag' value 'N' changed to 'n' according to
'/home/saulius/struct/CIF-dictionaries/cif_core.dic' dictionary named
'cif_core.dic' version 2.4.1 from 2010-06-29 (172 times).

Automatic conversion script
Id: cif_fix_enum 1527 2010-12-29 10:47:43Z saulius 
;
_cod_original_cell_volume 1070.174(29)
_cod_database_code 4308075

loop_
_symmetry_equiv_pos_site_id
_symmetry_equiv_pos_as_xyz
1 +x,+y,+z
2 -x+1/2,+y+1/2,-z+1/2
-1 -x,-y,-z
-2 +x+1/2,-y+1/2,+z+1/2

loop_
_atom_site_type_symbol
_atom_site_label
_atom_site_fract_x
_atom_site_fract_y
_atom_site_fract_z
_atom_site_occupancy
_atom_site_thermal_displace_type
_atom_site_U_iso_or_equiv
_atom_site_symmetry_multiplicity
Ca Ca1 0.2388 0.0343 0.0893 1.0 Uiso 0.007 4
Ca Ca2 0.2686 0.4702 0.0709 1.0 Uiso 0.007 4
Ca Ca3 0.7396 0.5286 0.247 1.0 Uiso 0.01 4
Al Al1 0.4241 0.3268 0.2385 1.0 Uiso 0.006 4
Al Al2 0.4192 0.7244 0.2329 1.0 Uiso 0.006 4
Al Al3 0.5987 0.8289 0.0781 1.0 Uiso 0.006 4
Al Al4 0.6126 0.2193 0.0806 1.0 Uiso 0.007 4
Al Al5 0.9352 0.7276 0.0917 1.0 Uiso 0.006 4
Al Al6 0.94 0.3341 0.0921 1.0 Uiso 0.007 4
O O1 0.077 0.24 0.023 1.0 Uiso 0.006 4
O O2 0.016 0.532 0.111 1.0 Uiso 0.007 4
O O3 0.054 0.863 0.149 1.0 Uiso 0.007 4
O O4 0.246 0.246 0.204 1.0 Uiso 0.004 4
O O5 0.436 0.26 0.027 1.0 Uiso 0.006 4
O O6 0.43 0.853 0.141 1.0 Uiso 0.006 4
O O7 0.433 0.524 0.189 1.0 Uiso 0.007 4
O O8 0.583 0.227 0.195 1.0 Uiso 0.006 4
O O9 0.679 0.024 0.055 1.0 Uiso 0.006 4
O O10 0.756 0.355 0.047 1.0 Uiso 0.005 4
O O11 0.748 0.727 0.134 1.0 Uiso 0.007 4
O O12 0.922 0.245 0.197 1.0 Uiso 0.005 4

loop_
_atom_type_symbol
_atom_type_number_in_cell
Ca 12.0
Al 24.0
O_ 48.0

loop_
_geom_angle_atom_site_label_1
_geom_angle_atom_site_label_2
_geom_angle_atom_site_label_3
_geom_angle
_geom_angle_site_symmetry_1
_geom_angle_site_symmetry_2
_geom_angle_site_symmetry_3
_geom_angle_publ_flag
Ca2 Ca1 Al3 63.2114(4) 1_555 . -1_665 n
Ca2 Ca1 O1 47.1584(10) 1_555 . 1_555 n
Ca2 Ca1 O3 132.7400(7) 1_555 . 1_545 n
Ca2 Ca1 O4 50.0670(11) 1_555 . 1_555 n
Ca2 Ca1 O5 41.2032(8) 1_555 . 1_555 n
Ca2 Ca1 O6 126.5234(10) 1_555 . 1_545 n
Ca2 Ca1 O9 95.9196(5) 1_555 . -1_655 n
Al3 Ca1 O1 71.1586(14) -1_665 . 1_555 n
Al3 Ca1 O3 148.3465(7) -1_665 . 1_545 n
Al3 Ca1 O4 108.8411(15) -1_665 . 1_555 n
Al3 Ca1 O5 34.6752(7) -1_665 . 1_555 n
Al3 Ca1 O6 99.9668(15) -1_665 . 1_545 n
Al3 Ca1 O9 34.0870(10) -1_665 . -1_655 n
O1 Ca1 O3 100.0181(16) 1_555 . 1_545 n
O1 Ca1 O4 80.0693(17) 1_555 . 1_555 n
O1 Ca1 O5 75.7274(17) 1_555 . 1_555 n
O1 Ca1 O6 170.59760(20) 1_555 . 1_545 n
O1 Ca1 O9 85.7885(14) 1_555 . -1_655 n
O3 Ca1 O4 98.9984(16) 1_545 . 1_555 n
O3 Ca1 O5 173.9022 1_545 . 1_555 n
O3 Ca1 O6 89.1922(17) 1_545 . 1_545 n
O3 Ca1 O9 117.3119(13) 1_545 . -1_655 n
O4 Ca1 O5 76.0958(16) 1_555 . 1_555 n
O4 Ca1 O6 100.4867(16) 1_555 . 1_545 n
O4 Ca1 O9 142.8364(6) 1_555 . -1_655 n
O5 Ca1 O6 95.2312(17) 1_555 . 1_545 n
O5 Ca1 O9 67.1295(13) 1_555 . -1_655 n
O6 Ca1 O9 88.3104(15) 1_545 . -1_655 n
Ca1 Ca2 Al1 66.1477(6) 1_555 . 1_555 n
Ca1 Ca2 Al6 64.4181(5) 1_555 . 1_455 n
Ca1 Ca2 O1 42.5546(9) 1_555 . 1_555 n
Ca1 Ca2 O2 97.0882(6) 1_555 . 1_555 n
Ca1 Ca2 O4 43.4699(8) 1_555 . 1_555 n
Ca1 Ca2 O5 49.0530(11) 1_555 . 1_555 n
Ca1 Ca2 O7 99.7593(4) 1_555 . 1_555 n
Ca1 Ca2 O10 131.9292(8) 1_555 . -1_665 n
Al1 Ca2 Al6 100.4914(16) 1_555 . 1_455 n
Al1 Ca2 O1 103.8274(16) 1_555 . 1_555 n
Al1 Ca2 O2 105.8451(16) 1_555 . 1_555 n
Al1 Ca2 O4 34.3307(7) 1_555 . 1_555 n
Al1 Ca2 O5 72.1034(13) 1_555 . 1_555 n
Al1 Ca2 O7 34.3029(10) 1_555 . 1_555 n
Al1 Ca2 O10 155.6799(5) 1_555 . -1_665 n
Al6 Ca2 O1 34.9001(6) 1_455 . 1_555 n
Al6 Ca2 O2 34.4953(10) 1_455 . 1_555 n
Al6 Ca2 O4 67.3754(14) 1_455 . 1_555 n
Al6 Ca2 O5 110.3763(16) 1_455 . 1_555 n
Al6 Ca2 O7 123.5399(14) 1_455 . 1_555 n
Al6 Ca2 O10 102.5935(15) 1_455 . -1_665 n
O1 Ca2 O2 67.9536(13) 1_555 . 1_555 n
O1 Ca2 O4 71.5714(16) 1_555 . 1_555 n
O1 Ca2 O5 78.3205(17) 1_555 . 1_555 n
O1 Ca2 O7 137.6853(7) 1_555 . 1_555 n
O1 Ca2 O10 99.4711(17) 1_555 . -1_665 n
O2 Ca2 O4 83.0344(14) 1_555 . 1_555 n
O2 Ca2 O5 144.8178(6) 1_555 . 1_555 n
O2 Ca2 O7 109.4775(16) 1_555 . 1_555 n
O2 Ca2 O10 89.2246(15) 1_555 . -1_665 n
O4 Ca2 O5 76.9386(17) 1_555 . 1_555 n
O4 Ca2 O7 66.2855(13) 1_555 . 1_555 n
O4 Ca2 O10 169.86349(30) 1_555 . -1_665 n
O5 Ca2 O7 88.5777(13) 1_555 . 1_555 n
O5 Ca2 O10 106.3962(16) 1_555 . -1_665 n
O7 Ca2 O10 122.8424(12) 1_555 . -1_665 n
Al1 Ca3 Al2 60.3328(16) 1_555 . 1_555 n
Al1 Ca3 Al4 127.1262(13) 1_555 . 2_655 n
Al1 Ca3 Al5 131.2042(12) 1_555 . 1_555 n
Al1 Ca3 Al6 100.4091(16) 1_555 . 1_555 n
Al1 Ca3 O7 33.4479(8) 1_555 . 1_555 n
Al1 Ca3 O8 155.5430(6) 1_555 . 2_655 n
Al1 Ca3 O11 110.3471(15) 1_555 . 1_555 n
Al1 Ca3 O12 83.3434(17) 1_555 . 2_655 n
Al2 Ca3 Al4 99.0902(16) 1_555 . 2_655 n
Al2 Ca3 Al5 99.1290(16) 1_555 . 1_555 n
Al2 Ca3 Al6 129.9078(13) 1_555 . 1_555 n
Al2 Ca3 O7 33.1120(8) 1_555 . 1_555 n
Al2 Ca3 O8 104.5683(17) 1_555 . 2_655 n
Al2 Ca3 O11 69.1034(15) 1_555 . 1_555 n
Al2 Ca3 O12 32.4407(7) 1_555 . 2_655 n
Al4 Ca3 Al5 97.9880(15) 2_655 . 1_555 n
Al4 Ca3 Al6 125.4478(13) 2_655 . 1_555 n
Al4 Ca3 O7 128.5710(12) 2_655 . 1_555 n
Al4 Ca3 O8 31.1560(7) 2_655 . 2_655 n
Al4 Ca3 O11 104.3822(16) 2_655 . 1_555 n
Al4 Ca3 O12 66.6833(14) 2_655 . 2_655 n
Al5 Ca3 Al6 57.1391(16) 1_555 . 1_555 n
Al5 Ca3 O7 105.6695(15) 1_555 . 1_555 n
Al5 Ca3 O8 66.8629(14) 1_555 . 2_655 n
Al5 Ca3 O11 30.1127(7) 1_555 . 1_555 n
Al5 Ca3 O12 101.4949(17) 1_555 . 2_655 n
Al6 Ca3 O7 105.6565(15) 1_555 . 1_555 n
Al6 Ca3 O8 103.8858(15) 1_555 . 2_655 n
Al6 Ca3 O11 77.7833(16) 1_555 . 1_555 n
Al6 Ca3 O12 154.5611(4) 1_555 . 2_655 n
O7 Ca3 O8 137.3513(9) 1_555 . 2_655 n
O7 Ca3 O11 79.0993(13) 1_555 . 1_555 n
O7 Ca3 O12 64.2234(11) 1_555 . 2_655 n
O8 Ca3 O11 77.8837(16) 2_655 . 1_555 n
O8 Ca3 O12 75.9479(17) 2_655 . 2_655 n
O11 Ca3 O12 77.3499(17) 1_555 . 2_655 n
Ca2 Al1 Ca3 102.3435(16) 1_555 . 1_555 n
Ca2 Al1 O3 141.9450(10) 1_555 . 2_545 n
Ca2 Al1 O4 60.8999(14) 1_555 . 1_555 n
Ca2 Al1 O7 48.1101(4) 1_555 . 1_555 n
Ca2 Al1 O8 101.9054(16) 1_555 . 1_555 n
Ca3 Al1 O3 77.4888(16) 1_555 . 2_545 n
Ca3 Al1 O4 163.1027(4) 1_555 . 1_555 n
Ca3 Al1 O7 61.0987(11) 1_555 . 1_555 n
Ca3 Al1 O8 64.4325(16) 1_555 . 1_555 n
O3 Al1 O4 116.6172(16) 2_545 . 1_555 n
O3 Al1 O7 105.1492(10) 2_545 . 1_555 n
O3 Al1 O8 111.5646(16) 2_545 . 1_555 n
O4 Al1 O7 104.3753(11) 1_555 . 1_555 n
O4 Al1 O8 114.5016(15) 1_555 . 1_555 n
O7 Al1 O8 102.8489(13) 1_555 . 1_555 n
Ca3 Al2 O4 136.9352(10) 1_555 . 2_555 n
Ca3 Al2 O6 107.3993(16) 1_555 . 1_555 n
Ca3 Al2 O7 60.6624(10) 1_555 . 1_555 n
Ca3 Al2 O12 47.4403(11) 1_555 . 2_655 n
O4 Al2 O6 115.3769(13) 2_555 . 1_555 n
O4 Al2 O7 111.0880(6) 2_555 . 1_555 n
O4 Al2 O12 107.7992(17) 2_555 . 2_655 n
O6 Al2 O7 104.0063(15) 1_555 . 1_555 n
O6 Al2 O12 112.7640(13) 1_555 . 2_655 n
O7 Al2 O12 105.3485(6) 1_555 . 2_655 n
Ca1 Al3 O5 59.0495(13) -1_665 . -1_665 n
Ca1 Al3 O6 141.5160(10) -1_665 . 1_555 n
Ca1 Al3 O9 48.5810(4) -1_665 . 1_565 n
Ca1 Al3 O11 103.0679(16) -1_665 . 1_555 n
O5 Al3 O6 113.1480(16) -1_665 . 1_555 n
O5 Al3 O9 104.4543(12) -1_665 . 1_565 n
O5 Al3 O11 111.6330(15) -1_665 . 1_555 n
O6 Al3 O9 109.8478(10) 1_555 . 1_565 n
O6 Al3 O11 113.8302(14) 1_555 . 1_555 n
O9 Al3 O11 102.9840(13) 1_565 . 1_555 n
Ca3 Al4 O5 142.1398(10) 2_645 . 1_555 n
Ca3 Al4 O8 44.6838(10) 2_645 . 1_555 n
Ca3 Al4 O9 67.7641(11) 2_645 . 1_555 n
Ca3 Al4 O10 104.5350(15) 2_645 . 1_555 n
O5 Al4 O8 108.6616(17) 1_555 . 1_555 n
O5 Al4 O9 110.9161(6) 1_555 . 1_555 n
O5 Al4 O10 111.6728(13) 1_555 . 1_555 n
O8 Al4 O9 107.7587(7) 1_555 . 1_555 n
O8 Al4 O10 112.0212(13) 1_555 . 1_555 n
O9 Al4 O10 105.7341(16) 1_555 . 1_555 n
Ca3 Al5 O1 137.9684(10) 1_555 . -1_665 n
Ca3 Al5 O2 69.5342(12) 1_555 . 1_655 n
Ca3 Al5 O3 104.6649(15) 1_555 . 1_655 n
Ca3 Al5 O11 42.3731(10) 1_555 . 1_555 n
O1 Al5 O2 108.7603(7) -1_665 . 1_655 n
O1 Al5 O3 115.8043(13) -1_665 . 1_655 n
O1 Al5 O11 108.0487(18) -1_665 . 1_555 n
O2 Al5 O3 104.3349(17) 1_655 . 1_655 n
O2 Al5 O11 107.9215(8) 1_655 . 1_555 n
O3 Al5 O11 111.6488(13) 1_655 . 1_555 n
Ca2 Al6 Ca3 113.1081(15) 1_655 . 1_555 n
Ca2 Al6 O1 57.5698(14) 1_655 . 1_655 n
Ca2 Al6 O2 48.8651(4) 1_655 . 1_655 n
Ca2 Al6 O10 140.6202(10) 1_655 . 1_555 n
Ca2 Al6 O12 109.0701(16) 1_655 . 1_555 n
Ca3 Al6 O1 168.93590(30) 1_555 . 1_655 n
Ca3 Al6 O2 69.5381(12) 1_555 . 1_655 n
Ca3 Al6 O10 75.6183(16) 1_555 . 1_555 n
Ca3 Al6 O12 60.2446(14) 1_555 . 1_555 n
O1 Al6 O2 103.7059(12) 1_655 . 1_655 n
O1 Al6 O10 115.2817(15) 1_655 . 1_555 n
O1 Al6 O12 115.1951(15) 1_655 . 1_555 n
O2 Al6 O10 108.6443(9) 1_655 . 1_555 n
O2 Al6 O12 105.0675(11) 1_655 . 1_555 n
O10 Al6 O12 108.1915(16) 1_555 . 1_555 n
Ca1 O1 Ca2 90.2870(19) 1_555 . 1_555 n
Ca1 O1 Al5 123.4520(11) 1_555 . -1_665 n
Ca1 O1 Al6 116.4370(13) 1_555 . 1_455 n
Ca2 O1 Al5 101.9315(13) 1_555 . -1_665 n
Ca2 O1 Al6 87.5301(15) 1_555 . 1_455 n
Al5 O1 Al6 119.0483(14) -1_665 . 1_455 n
Ca2 O2 Al5 121.6974(5) 1_555 . 1_455 n
Ca2 O2 Al6 96.6396(11) 1_555 . 1_455 n
Al5 O2 Al6 130.1381(15) 1_455 . 1_455 n
Ca1 O3 Al1 114.3276(14) 1_565 . 2_555 n
Ca1 O3 Al5 126.4522(12) 1_565 . 1_455 n
Al1 O3 Al5 116.6494(13) 2_555 . 1_455 n
Ca1 O4 Ca2 86.4631(18) 1_555 . 1_555 n
Ca1 O4 Al1 119.5860(13) 1_555 . 1_555 n
Ca1 O4 Al2 107.6885(12) 1_555 . 2_545 n
Ca2 O4 Al1 84.7693(15) 1_555 . 1_555 n
Ca2 O4 Al2 122.5690(11) 1_555 . 2_545 n
Al1 O4 Al2 126.9032(13) 1_555 . 2_545 n
Ca1 O5 Ca2 89.7438(19) 1_555 . 1_555 n
Ca1 O5 Al3 86.2752(15) 1_555 . -1_665 n
Ca1 O5 Al4 105.4078(13) 1_555 . 1_555 n
Ca2 O5 Al3 116.5620(13) 1_555 . -1_665 n
Ca2 O5 Al4 123.0050(10) 1_555 . 1_555 n
Al3 O5 Al4 118.9629(14) -1_665 . 1_555 n
Ca1 O6 Al2 126.8965(13) 1_565 . 1_555 n
Ca1 O6 Al3 118.4088(12) 1_565 . 1_555 n
Al2 O6 Al3 114.5237(13) 1_555 . 1_555 n
Ca2 O7 Ca3 145.4737(10) 1_555 . 1_555 n
Ca2 O7 Al1 97.5870(10) 1_555 . 1_555 n
Ca2 O7 Al2 114.9725(5) 1_555 . 1_555 n
Ca3 O7 Al1 85.4534(8) 1_555 . 1_555 n
Ca3 O7 Al2 86.2256(7) 1_555 . 1_555 n
Al1 O7 Al2 131.9484(14) 1_555 . 1_555 n
Ca3 O8 Al1 133.2759(10) 2_645 . 1_555 n
Ca3 O8 Al4 104.1601(13) 2_645 . 1_555 n
Al1 O8 Al4 120.8422(14) 1_555 . 1_555 n
Ca1 O9 Al3 97.3320(11) -1_655 . 1_545 n
Ca1 O9 Al4 119.6878(5) -1_655 . 1_555 n
Al3 O9 Al4 129.9411(15) 1_545 . 1_555 n
Ca2 O10 Al4 123.6329(14) -1_665 . 1_555 n
Ca2 O10 Al6 116.7386(13) -1_665 . 1_555 n
Al4 O10 Al6 118.6749(12) 1_555 . 1_555 n
Ca3 O11 Al3 130.5259(11) 1_555 . 1_555 n
Ca3 O11 Al5 107.5142(13) 1_555 . 1_555 n
Al3 O11 Al5 120.4836(13) 1_555 . 1_555 n
Ca3 O12 Al2 100.1189(12) 2_645 . 2_645 n
Ca3 O12 Al6 132.3961(10) 2_645 . 1_555 n
Al2 O12 Al6 121.3194(14) 2_645 . 1_555 n

loop_
_geom_bond_atom_site_label_1
_geom_bond_atom_site_label_2
_geom_bond_distance
_geom_bond_site_symmetry_1
_geom_bond_site_symmetry_2
_geom_bond_publ_flag
Ca1 Ca2 3.54835(8) . 1_555 n
Ca1 Al1 3.65068(6) . 1_555 n
Ca1 Al1 3.42157(6) . 2_545 n
Ca1 Al2 3.67431(6) . 1_545 n
Ca1 Al2 3.40420(6) . 2_545 n
Ca1 Al3 3.54770(7) . 1_545 n
Ca1 Al3 3.11853(6) . -1_665 n
Ca1 Al4 3.58097(7) . 1_555 n
Ca1 Al4 3.54662(6) . -1_655 n
Ca1 Al5 3.62354(6) . 1_445 n
Ca1 Al5 3.68186(6) . -1_665 n
Ca1 Al6 3.55499(6) . 1_455 n
Ca1 O1 2.39975(4) . 1_555 n
Ca1 O3 2.31005(4) . 1_545 n
Ca1 O4 2.44583(4) . 1_555 n
Ca1 O5 2.68015(4) . 1_555 n
Ca1 O6 2.35094(4) . 1_545 n
Ca1 O9 2.35784(5) . -1_655 n
Ca2 Ca1 3.54835(8) . 1_555 n
Ca2 Al1 3.10687(6) . 1_555 n
Ca2 Al2 3.46395(6) . 1_555 n
Ca2 Al3 3.51304(6) . -1_665 n
Ca2 Al4 3.61761(6) . 1_555 n
Ca2 Al4 3.56438(6) . -1_665 n
Ca2 Al5 3.58427(6) . 1_455 n
Ca2 Al5 3.43406(6) . -1_665 n
Ca2 Al6 3.07968(6) . 1_455 n
Ca2 Al6 3.45221(6) . -1_665 n
Ca2 O1 2.60181(4) . 1_555 n
Ca2 O2 2.33516(5) . 1_555 n
Ca2 O4 2.72605(4) . 1_555 n
Ca2 O5 2.33743(4) . 1_555 n
Ca2 O7 2.33327(5) . 1_555 n
Ca2 O10 2.29355(4) . -1_665 n
Ca3 Ca3 4.05155(10) . 2_645 n
Ca3 Ca3 4.05155(10) . 2_655 n
Ca3 Al1 3.19468(6) . 1_555 n
Ca3 Al2 3.21141(6) . 1_555 n
Ca3 Al3 3.74007(6) . 1_555 n
Ca3 Al3 3.41221(6) . 2_645 n
Ca3 Al4 3.72480(6) . 1_555 n
Ca3 Al4 3.29987(6) . 2_655 n
Ca3 Al5 3.32992(6) . 1_555 n
Ca3 Al6 3.32985(6) . 1_555 n
Ca3 O2 3.17539(7) . 1_655 n
Ca3 O7 2.80562(7) . 1_555 n
Ca3 O8 2.90357(5) . 1_555 n
Ca3 O8 2.39316(4) . 2_655 n
Ca3 O9 3.09177(7) . 2_655 n
Ca3 O11 2.35331(4) . 1_555 n
Ca3 O11 3.04042(5) . 2_645 n
Ca3 O12 2.89274(5) . 1_555 n
Ca3 O12 2.40281(4) . 2_655 n
Al1 Ca1 3.65068(6) . 1_555 n
Al1 Ca1 3.42157(6) . 2_555 n
Al1 Ca2 3.10687(6) . 1_555 n
Al1 Ca3 3.19468(6) . 1_555 n
Al1 Al2 3.12922(7) . 2_545 n
Al1 Al4 3.03863(6) . 1_555 n
Al1 Al5 2.96519(6) . 2_645 n
Al1 O3 1.74585(4) . 2_545 n
Al1 O4 1.75951(4) . 1_555 n
Al1 O7 1.766400(30) . 1_555 n
Al1 O8 1.733190(30) . 1_555 n
Al2 Ca1 3.67431(6) . 1_565 n
Al2 Ca1 3.40420(6) . 2_555 n
Al2 Ca2 3.46395(6) . 1_555 n
Al2 Ca3 3.21141(6) . 1_555 n
Al2 Al1 3.12922(7) . 2_555 n
Al2 Al3 2.95221(6) . 1_555 n
Al2 Al6 3.05816(6) . 2_655 n
Al2 O4 1.73855(4) . 2_555 n
Al2 O6 1.745420(30) . 1_555 n
Al2 O7 1.75813(4) . 1_555 n
Al2 O12 1.74990(4) . 2_655 n
Al3 Ca1 3.54770(7) . 1_565 n
Al3 Ca1 3.11853(6) . -1_665 n
Al3 Ca2 3.51304(6) . -1_665 n
Al3 Ca3 3.74007(6) . 1_555 n
Al3 Ca3 3.41221(6) . 2_655 n
Al3 Al2 2.95221(6) . 1_555 n
Al3 Al4 3.16204(7) . 1_565 n
Al3 Al4 3.05410(7) . -1_665 n
Al3 Al5 3.04474(7) . 1_555 n
Al3 O5 1.777960(30) . -1_665 n
Al3 O6 1.76428(4) . 1_555 n
Al3 O9 1.762190(30) . 1_565 n
Al3 O11 1.755410(30) . 1_555 n
Al4 Ca1 3.58097(7) . 1_555 n
Al4 Ca1 3.54662(6) . -1_655 n
Al4 Ca2 3.61761(6) . 1_555 n
Al4 Ca2 3.56438(6) . -1_665 n
Al4 Ca3 3.72480(6) . 1_555 n
Al4 Ca3 3.29987(6) . 2_645 n
Al4 Al1 3.03863(6) . 1_555 n
Al4 Al3 3.16204(7) . 1_545 n
Al4 Al3 3.05410(7) . -1_665 n
Al4 Al6 2.99888(6) . 1_555 n
Al4 O5 1.76727(4) . 1_555 n
Al4 O8 1.76075(4) . 1_555 n
Al4 O9 1.727530(30) . 1_555 n
Al4 O10 1.739350(30) . 1_555 n
Al5 Ca1 3.62354(6) . 1_665 n
Al5 Ca1 3.68186(6) . -1_665 n
Al5 Ca2 3.58427(6) . 1_655 n
Al5 Ca2 3.43406(6) . -1_665 n
Al5 Ca3 3.32992(6) . 1_555 n
Al5 Al1 2.96519(6) . 2_655 n
Al5 Al3 3.04474(7) . 1_555 n
Al5 Al6 3.18487(8) . 1_555 n
Al5 Al6 3.04290(6) . -1_765 n
Al5 O1 1.76702(4) . -1_665 n
Al5 O2 1.756220(30) . 1_655 n
Al5 O3 1.738350(30) . 1_655 n
Al5 O11 1.75184(4) . 1_555 n
Al6 Ca1 3.55499(6) . 1_655 n
Al6 Ca2 3.07968(6) . 1_655 n
Al6 Ca2 3.45221(6) . -1_665 n
Al6 Ca3 3.32985(6) . 1_555 n
Al6 Al2 3.05816(6) . 2_645 n
Al6 Al4 2.99888(6) . 1_555 n
Al6 Al5 3.18487(8) . 1_555 n
Al6 Al5 3.04290(6) . -1_765 n
Al6 O1 1.763670(30) . 1_655 n
Al6 O2 1.75592(4) . 1_655 n
Al6 O10 1.74697(4) . 1_555 n
Al6 O12 1.758270(30) . 1_555 n
O1 Ca1 2.39975(4) . 1_555 n
O1 Ca2 2.60181(4) . 1_555 n
O1 Al5 1.76702(4) . -1_665 n
O1 Al6 1.763670(30) . 1_455 n
O2 Ca2 2.33516(5) . 1_555 n
O2 Ca3 3.17539(7) . 1_455 n
O2 Al5 1.756220(30) . 1_455 n
O2 Al6 1.75592(4) . 1_455 n
O3 Ca1 2.31005(4) . 1_565 n
O3 Al1 1.74585(4) . 2_555 n
O3 Al5 1.738350(30) . 1_455 n
O4 Ca1 2.44583(4) . 1_555 n
O4 Ca2 2.72605(4) . 1_555 n
O4 Al1 1.75951(4) . 1_555 n
O4 Al2 1.73855(4) . 2_545 n
O5 Ca1 2.68015(4) . 1_555 n
O5 Ca2 2.33743(4) . 1_555 n
O5 Al3 1.777960(30) . -1_665 n
O5 Al4 1.76727(4) . 1_555 n
O6 Ca1 2.35094(4) . 1_565 n
O6 Al2 1.745420(30) . 1_555 n
O6 Al3 1.76428(4) . 1_555 n
O7 Ca2 2.33327(5) . 1_555 n
O7 Ca3 2.80562(7) . 1_555 n
O7 Al1 1.766400(30) . 1_555 n
O7 Al2 1.75813(4) . 1_555 n
O8 Ca3 2.90357(5) . 1_555 n
O8 Ca3 2.39317(4) . 2_645 n
O8 Al1 1.733190(30) . 1_555 n
O8 Al4 1.76075(4) . 1_555 n
O9 Ca1 2.35784(5) . -1_655 n
O9 Ca3 3.09177(7) . 2_645 n
O9 Al3 1.762190(30) . 1_545 n
O9 Al4 1.727530(30) . 1_555 n
O10 Ca2 2.29355(4) . -1_665 n
O10 Al4 1.739350(30) . 1_555 n
O10 Al6 1.74697(4) . 1_555 n
O11 Ca3 2.35331(4) . 1_555 n
O11 Ca3 3.04042(5) . 2_655 n
O11 Al3 1.755410(30) . 1_555 n
O11 Al5 1.75184(4) . 1_555 n
O12 Ca3 2.89274(5) . 1_555 n
O12 Ca3 2.40281(4) . 2_645 n
O12 Al2 1.74990(4) . 2_645 n
O12 Al6 1.758270(30) . 1_555 n

loop_
_pd_block_diffractogram_id
2006-06-05T13:03|C12A7-ST_RT_H_01|Luis|HRPT
2006-06-05T13:03|C12A7-ST_RT_H_02|Luis|ID31
